data_7119226
loop_
_publ_author_name
'Li, Gang'
'Ma, Xingxing'
'Jia, Chunqi'
'Han, Qingqing'
'Wang, Ya'
'Wang, Junjie'
'Yu, Liuyang'
'Yang, Suling'

_publ_section_title
;
 Ruthenium-catalyzed meta/ortho-selective C-H alkylation of azoarenes
 using alkyl bromides.
;
_journal_issue 7
_journal_name_full 'Chemical communications (Cambridge, England)'
_journal_page_first 1261
_journal_page_last 1264
_journal_paper_doi 10.1039/c6cc09323j
_journal_volume 53
_journal_year 2017
_chemical_formula_sum 'C22 H23 Cl N2 O0 Ru'
_chemical_formula_weight 451.94
_chemical_name_systematic
; 
 ? 
;
_space_group_IT_number 2
_symmetry_cell_setting triclinic
_symmetry_space_group_name_Hall '-P 1'
_symmetry_space_group_name_H-M 'P -1'
_atom_sites_solution_hydrogens geom
_atom_sites_solution_primary direct
_atom_sites_solution_secondary difmap
_audit_creation_method SHELXL-97
_audit_update_record
;
2016-08-31 deposited with the CCDC.
2016-12-23 downloaded from the CCDC.
;
_cell_angle_alpha 82.53(3)
_cell_angle_beta 85.30(3)
_cell_angle_gamma 74.55(3)
_cell_formula_units_Z 4
_cell_length_a 10.445(2)
_cell_length_b 14.347(3)
_cell_length_c 14.407(3)
_cell_measurement_reflns_used 5427
_cell_measurement_temperature 293(2)
_cell_measurement_theta_max 24.12
_cell_measurement_theta_min 3.12
_cell_volume 2060.7(8)
_computing_cell_refinement 'Bruker SAINT'
_computing_data_collection 'Bruker APEX2'
_computing_data_reduction 'Bruker SAINT'
_computing_molecular_graphics 'Bruker SHELXTL'
_computing_publication_material 'Bruker SHELXTL'
_computing_structure_refinement 'SHELXL-97 (Sheldrick, 2008)'
_computing_structure_solution 'SHELXS-97 (Sheldrick, 2008)'
_diffrn_ambient_temperature 293(2)
_diffrn_measured_fraction_theta_full 0.991
_diffrn_measured_fraction_theta_max 0.991
_diffrn_measurement_device_type 'Bruker APEX-II CCD'
_diffrn_measurement_method '\f and \w scans'
_diffrn_radiation_monochromator graphite
_diffrn_radiation_source 'fine-focus sealed tube'
_diffrn_radiation_type MoK\a
_diffrn_radiation_wavelength 0.71073
_diffrn_reflns_av_R_equivalents 0.0450
_diffrn_reflns_av_sigmaI/netI 0.0512
_diffrn_reflns_limit_h_max 12
_diffrn_reflns_limit_h_min -12
_diffrn_reflns_limit_k_max 17
_diffrn_reflns_limit_k_min -17
_diffrn_reflns_limit_l_max 17
_diffrn_reflns_limit_l_min -17
_diffrn_reflns_number 20937
_diffrn_reflns_theta_full 25.01
_diffrn_reflns_theta_max 25.01
_diffrn_reflns_theta_min 3.12
_diffrn_standards_decay_% 0
_diffrn_standards_interval_count 0
_diffrn_standards_interval_time 0
_diffrn_standards_number 0
_exptl_absorpt_coefficient_mu 0.898
_exptl_absorpt_correction_type none
_exptl_crystal_colour black
_exptl_crystal_density_diffrn 1.457
_exptl_crystal_density_method 'not measured'
_exptl_crystal_description block
_exptl_crystal_F_000 920
_exptl_crystal_size_max 0.20
_exptl_crystal_size_mid 0.20
_exptl_crystal_size_min 0.20
_refine_diff_density_max 2.247
_refine_diff_density_min -0.948
_refine_diff_density_rms 0.143
_refine_ls_extinction_method none
_refine_ls_goodness_of_fit_ref 1.105
_refine_ls_hydrogen_treatment constr
_refine_ls_matrix_type full
_refine_ls_number_parameters 469
_refine_ls_number_reflns 7196
_refine_ls_number_restraints 0
_refine_ls_restrained_S_all 1.105
_refine_ls_R_factor_all 0.0817
_refine_ls_R_factor_gt 0.0695
_refine_ls_shift/su_max 0.000
_refine_ls_shift/su_mean 0.000
_refine_ls_structure_factor_coef Fsqd
_refine_ls_weighting_details 'calc w=1/[\s^2^(Fo^2^)+(0.0000P)^2^+32.5589P] where P=(Fo^2^+2Fc^2^)/3'
_refine_ls_weighting_scheme calc
_refine_ls_wR_factor_gt 0.1802
_refine_ls_wR_factor_ref 0.1846
_reflns_number_gt 5815
_reflns_number_total 7196
_reflns_threshold_expression I>2sigma(I)
_cod_data_source_file c6cc09323j2.cif
_cod_data_source_block 1
_cod_depositor_comments
;
The following automatic conversions were performed:

'_symmetry_cell_setting' value 'Triclinic' changed to 'triclinic'
according to
/usr/data/users/saulius/crontab/automatic-downloads/rss-feeds/RSC/lib/dictionaries/cif_core.dic
dictionary named 'cif_core.dic' version 2.4.2 from 2011-04-26.

Automatic conversion script
Id: cif_fix_values 4268 2015-11-12 08:31:59Z antanas 

 Adding full bibliography for 7119226.cif.
;
_cod_original_cell_volume 2060.8(7)
_cod_original_sg_symbol_H-M 'P-1   '
_cod_database_code 7119226

loop_
_symmetry_equiv_pos_as_xyz
'x, y, z'
'-x, -y, -z'

loop_
_atom_site_label
_atom_site_type_symbol
_atom_site_fract_x
_atom_site_fract_y
_atom_site_fract_z
_atom_site_U_iso_or_equiv
_atom_site_adp_type
_atom_site_occupancy
_atom_site_symmetry_multiplicity
_atom_site_calc_flag
_atom_site_refinement_flags
Ru1 Ru 0.22087(7) 0.67961(6) 0.12349(5) 0.0355(2) Uani 1 1 d .
Ru2 Ru -0.31865(7) 0.68927(5) 0.45649(5) 0.0316(2) Uani 1 1 d .
Cl2 Cl -0.4375(3) 0.60851(19) 0.37200(18) 0.0493(6) Uani 1 1 d .
Cl1 Cl 0.0768(3) 0.59487(19) 0.21805(19) 0.0498(6) Uani 1 1 d .
C21 C 0.3149(15) 0.9017(10) -0.0015(12) 0.094(5) Uani 1 1 d .
H21A H 0.2304 0.9053 0.0314 0.141 Uiso 1 1 calc R
H21B H 0.3112 0.8860 -0.0638 0.141 Uiso 1 1 calc R
H21C H 0.3357 0.9634 -0.0047 0.141 Uiso 1 1 calc R
N2 N -0.0110(8) 0.8458(6) 0.0958(6) 0.049(2) Uani 1 1 d .
N3 N -0.4981(7) 0.7777(5) 0.4962(5) 0.0361(17) Uani 1 1 d .
C13 C 0.3425(13) 0.4310(9) 0.1093(13) 0.092(5) Uani 1 1 d .
H13A H 0.4213 0.3841 0.0901 0.138 Uiso 1 1 calc R
H13B H 0.2695 0.4286 0.0741 0.138 Uiso 1 1 calc R
H13C H 0.3224 0.4162 0.1749 0.138 Uiso 1 1 calc R
N4 N -0.5512(8) 0.8571(6) 0.4447(6) 0.0413(19) Uani 1 1 d .
N1 N 0.0529(8) 0.7677(6) 0.0639(6) 0.0428(19) Uani 1 1 d .
C1 C 0.1591(10) 0.7893(7) 0.2061(7) 0.040(2) Uani 1 1 d .
C23 C -0.3541(9) 0.7976(7) 0.3498(7) 0.038(2) Uani 1 1 d .
C29 C -0.5728(9) 0.7617(7) 0.5804(7) 0.038(2) Uani 1 1 d .
C17 C 0.3981(10) 0.7231(7) 0.0647(7) 0.044(2) Uani 1 1 d .
C38 C -0.2241(10) 0.6982(8) 0.5815(7) 0.044(2) Uani 1 1 d .
H38A H -0.2706 0.7464 0.6234 0.053 Uiso 1 1 calc R
C20 C 0.4221(12) 0.8232(8) 0.0501(9) 0.058(3) Uani 1 1 d .
H20A H 0.4252 0.8429 0.1124 0.070 Uiso 1 1 calc R
C28 C -0.4740(9) 0.8694(7) 0.3643(7) 0.042(2) Uani 1 1 d .
C34 C -0.5843(10) 0.6680(8) 0.6116(9) 0.054(3) Uani 1 1 d .
H34A H -0.5397 0.6158 0.5792 0.065 Uiso 1 1 calc R
C24 C -0.2826(10) 0.8121(8) 0.2666(7) 0.047(2) Uani 1 1 d .
H24A H -0.2040 0.7660 0.2532 0.056 Uiso 1 1 calc R
C40 C -0.1009(9) 0.6623(7) 0.4367(7) 0.039(2) Uani 1 1 d .
H40A H -0.0614 0.6843 0.3766 0.047 Uiso 1 1 calc R
C36 C -0.2019(10) 0.5407(7) 0.5309(8) 0.046(2) Uani 1 1 d .
C6 C 0.0476(10) 0.8589(7) 0.1758(7) 0.045(2) Uani 1 1 d .
C2 C 0.2130(11) 0.8037(8) 0.2861(8) 0.052(3) Uani 1 1 d .
H2A H 0.2848 0.7563 0.3113 0.062 Uiso 1 1 calc R
C39 C -0.1471(9) 0.7277(7) 0.5047(6) 0.038(2) Uani 1 1 d .
C3 C 0.1619(13) 0.8871(9) 0.3289(9) 0.063(3) Uani 1 1 d .
H3A H 0.2029 0.8970 0.3804 0.075 Uiso 1 1 calc R
C25 C -0.3242(12) 0.8924(8) 0.2032(8) 0.056(3) Uani 1 1 d .
H25A H -0.2722 0.9006 0.1487 0.067 Uiso 1 1 calc R
C33 C -0.6581(13) 0.6545(10) 0.6867(7) 0.071(4) Uani 1 1 d .
H33A H -0.6649 0.5915 0.7061 0.085 Uiso 1 1 calc R
C42 C -0.1120(12) 0.8244(8) 0.4922(8) 0.056(3) Uani 1 1 d .
H42A H -0.0920 0.8406 0.4253 0.067 Uiso 1 1 calc R
C31 C -0.7120(13) 0.8185(11) 0.7124(9) 0.077(4) Uani 1 1 d .
H31A H -0.7538 0.8686 0.7481 0.093 Uiso 1 1 calc R
C15 C 0.3361(10) 0.5898(8) 0.0054(8) 0.051(3) Uani 1 1 d .
H15A H 0.2857 0.5696 -0.0392 0.061 Uiso 1 1 calc R
C27 C -0.5190(11) 0.9508(8) 0.2994(8) 0.055(3) Uani 1 1 d .
H27A H -0.5988 0.9964 0.3108 0.066 Uiso 1 1 calc R
C35 C -0.2365(12) 0.4438(8) 0.5403(11) 0.076(4) Uani 1 1 d .
H35A H -0.1697 0.3952 0.5744 0.114 Uiso 1 1 calc R
H35B H -0.2403 0.4254 0.4791 0.114 Uiso 1 1 calc R
H35C H -0.3213 0.4494 0.5734 0.114 Uiso 1 1 calc R
C7 C 0.0009(10) 0.7504(8) -0.0190(7) 0.047(2) Uani 1 1 d .
C5 C -0.0069(12) 0.9435(8) 0.2188(9) 0.061(3) Uani 1 1 d .
H5A H -0.0807 0.9900 0.1952 0.073 Uiso 1 1 calc R
C26 C -0.4429(13) 0.9619(9) 0.2187(9) 0.068(3) Uani 1 1 d .
H26A H -0.4703 1.0157 0.1746 0.081 Uiso 1 1 calc R
C12 C 0.0144(11) 0.6545(9) -0.0364(8) 0.059(3) Uani 1 1 d .
H12A H 0.0552 0.6029 0.0063 0.071 Uiso 1 1 calc R
C41 C -0.1329(10) 0.5716(7) 0.4490(8) 0.047(3) Uani 1 1 d .
H41A H -0.1167 0.5326 0.3961 0.057 Uiso 1 1 calc R
C30 C -0.6360(12) 0.8377(8) 0.6331(8) 0.056(3) Uani 1 1 d .
H30A H -0.6268 0.9004 0.6149 0.068 Uiso 1 1 calc R
C19 C 0.4095(9) 0.5703(7) 0.1630(8) 0.049(3) Uani 1 1 d .
H19A H 0.4146 0.5350 0.2261 0.059 Uiso 1 1 calc R
C37 C -0.2456(10) 0.6025(8) 0.5972(7) 0.051(3) Uani 1 1 d .
H37A H -0.3110 0.5888 0.6463 0.061 Uiso 1 1 calc R
C14 C 0.3651(10) 0.5316(7) 0.0916(9) 0.053(3) Uani 1 1 d .
C32 C -0.7270(13) 0.7270(11) 0.7394(9) 0.070(4) Uani 1 1 d .
H32A H -0.7814 0.7143 0.7912 0.084 Uiso 1 1 calc R
C16 C 0.3414(10) 0.6860(8) -0.0030(7) 0.049(3) Uani 1 1 d .
H16A H 0.3034 0.7300 -0.0575 0.059 Uiso 1 1 calc R
C4 C 0.0509(13) 0.9562(9) 0.2965(10) 0.068(4) Uani 1 1 d .
H4A H 0.0154 1.0112 0.3272 0.081 Uiso 1 1 calc R
C18 C 0.4320(9) 0.6632(7) 0.1497(7) 0.044(2) Uani 1 1 d .
H18A H 0.4546 0.6909 0.2029 0.052 Uiso 1 1 calc R
C8 C -0.0598(13) 0.8281(11) -0.0832(9) 0.073(4) Uani 1 1 d .
H8A H -0.0681 0.8918 -0.0719 0.088 Uiso 1 1 calc R
C11 C -0.0331(13) 0.6367(11) -0.1176(10) 0.073(4) Uani 1 1 d .
H11A H -0.0258 0.5733 -0.1297 0.088 Uiso 1 1 calc R
C44 C -0.2200(14) 0.9080(9) 0.5254(12) 0.089(5) Uani 1 1 d .
H44A H -0.2988 0.9161 0.4920 0.133 Uiso 1 1 calc R
H44B H -0.1906 0.9666 0.5139 0.133 Uiso 1 1 calc R
H44C H -0.2393 0.8946 0.5913 0.133 Uiso 1 1 calc R
C9 C -0.1077(15) 0.8090(14) -0.1637(9) 0.088(5) Uani 1 1 d .
H9A H -0.1505 0.8598 -0.2065 0.106 Uiso 1 1 calc R
C43 C 0.0136(12) 0.8133(9) 0.5446(9) 0.064(3) Uani 1 1 d .
H43A H 0.0828 0.7604 0.5235 0.096 Uiso 1 1 calc R
H43B H -0.0048 0.8002 0.6106 0.096 Uiso 1 1 calc R
H43C H 0.0418 0.8724 0.5324 0.096 Uiso 1 1 calc R
C22 C 0.5582(13) 0.8188(10) 0.0002(11) 0.079(4) Uani 1 1 d .
H22A H 0.6251 0.7699 0.0338 0.118 Uiso 1 1 calc R
H22B H 0.5774 0.8809 -0.0021 0.118 Uiso 1 1 calc R
H22C H 0.5574 0.8029 -0.0624 0.118 Uiso 1 1 calc R
C10 C -0.0910(17) 0.7142(14) -0.1795(10) 0.090(5) Uani 1 1 d .
H10A H -0.1205 0.7020 -0.2348 0.108 Uiso 1 1 calc R

loop_
_atom_site_aniso_label
_atom_site_aniso_U_11
_atom_site_aniso_U_22
_atom_site_aniso_U_33
_atom_site_aniso_U_23
_atom_site_aniso_U_13
_atom_site_aniso_U_12
Ru1 0.0328(4) 0.0368(4) 0.0357(4) -0.0057(3) 0.0015(3) -0.0072(3)
Ru2 0.0279(4) 0.0331(4) 0.0313(4) -0.0029(3) -0.0045(3) -0.0030(3)
Cl2 0.0510(15) 0.0483(14) 0.0507(15) -0.0087(12) -0.0151(12) -0.0111(12)
Cl1 0.0485(14) 0.0511(15) 0.0497(15) -0.0061(12) 0.0123(11) -0.0169(12)
C21 0.082(10) 0.064(9) 0.123(13) 0.018(9) 0.017(9) -0.016(8)
N2 0.037(5) 0.048(5) 0.057(6) -0.002(4) 0.000(4) -0.004(4)
N3 0.031(4) 0.034(4) 0.042(4) -0.004(3) -0.002(3) -0.004(3)
C13 0.059(8) 0.047(7) 0.167(16) -0.025(9) 0.050(9) -0.021(6)
N4 0.039(4) 0.033(4) 0.044(5) 0.004(4) -0.006(4) 0.001(3)
N1 0.040(4) 0.044(5) 0.043(5) -0.005(4) 0.004(4) -0.010(4)
C1 0.044(5) 0.042(5) 0.036(5) -0.008(4) 0.006(4) -0.015(4)
C23 0.033(5) 0.042(5) 0.042(5) -0.006(4) -0.008(4) -0.011(4)
C29 0.033(5) 0.038(5) 0.039(5) -0.002(4) -0.003(4) -0.005(4)
C17 0.045(6) 0.049(6) 0.042(6) -0.010(5) 0.009(4) -0.018(5)
C38 0.044(6) 0.053(6) 0.037(5) -0.014(5) -0.008(4) -0.007(5)
C20 0.070(8) 0.042(6) 0.065(7) -0.003(5) 0.007(6) -0.024(6)
C28 0.037(5) 0.041(5) 0.045(6) -0.002(4) 0.002(4) -0.007(4)
C34 0.035(5) 0.044(6) 0.078(8) 0.013(6) 0.001(5) -0.011(5)
C24 0.035(5) 0.058(7) 0.044(6) -0.002(5) -0.001(4) -0.009(5)
C40 0.028(5) 0.045(6) 0.042(5) -0.006(4) -0.008(4) -0.003(4)
C36 0.036(5) 0.031(5) 0.066(7) 0.008(5) -0.016(5) -0.006(4)
C6 0.041(5) 0.043(6) 0.051(6) -0.016(5) 0.003(5) -0.009(4)
C2 0.047(6) 0.057(7) 0.052(6) -0.017(5) -0.003(5) -0.007(5)
C39 0.037(5) 0.043(5) 0.036(5) -0.008(4) -0.010(4) -0.006(4)
C3 0.066(8) 0.072(8) 0.063(8) -0.029(7) 0.012(6) -0.033(7)
C25 0.058(7) 0.061(7) 0.051(7) 0.008(6) 0.002(5) -0.027(6)
C33 0.087(9) 0.077(9) 0.028(6) -0.012(6) -0.017(6) 0.024(7)
C42 0.068(7) 0.046(6) 0.060(7) -0.006(5) -0.021(6) -0.020(6)
C31 0.073(9) 0.098(11) 0.056(8) -0.041(8) 0.014(7) -0.003(8)
C15 0.042(6) 0.061(7) 0.058(7) -0.036(6) 0.011(5) -0.018(5)
C27 0.056(7) 0.042(6) 0.058(7) 0.009(5) -0.006(5) 0.000(5)
C35 0.048(7) 0.038(6) 0.142(13) 0.012(7) -0.032(8) -0.013(5)
C7 0.040(5) 0.065(7) 0.039(5) -0.002(5) -0.004(4) -0.020(5)
C5 0.057(7) 0.048(7) 0.080(9) -0.021(6) 0.001(6) -0.012(5)
C26 0.081(9) 0.054(7) 0.056(7) 0.021(6) 0.000(6) -0.011(6)
C12 0.055(7) 0.068(8) 0.061(7) -0.013(6) -0.015(6) -0.020(6)
C41 0.041(5) 0.041(6) 0.058(7) -0.015(5) -0.015(5) 0.002(4)
C30 0.069(7) 0.041(6) 0.053(7) -0.011(5) 0.004(6) -0.002(5)
C19 0.034(5) 0.040(6) 0.063(7) 0.004(5) -0.001(5) 0.002(4)
C37 0.039(6) 0.066(7) 0.044(6) 0.012(5) -0.011(5) -0.016(5)
C14 0.037(5) 0.033(5) 0.083(8) -0.014(5) 0.027(5) -0.006(4)
C32 0.070(8) 0.088(10) 0.049(7) 0.008(7) 0.009(6) -0.027(7)
C16 0.047(6) 0.058(7) 0.041(6) -0.010(5) 0.000(5) -0.008(5)
C4 0.072(8) 0.055(7) 0.087(9) -0.039(7) 0.017(7) -0.024(7)
C18 0.033(5) 0.049(6) 0.049(6) -0.011(5) 0.002(4) -0.008(4)
C8 0.078(9) 0.083(10) 0.052(7) 0.000(7) -0.013(7) -0.012(7)
C11 0.068(8) 0.094(10) 0.072(9) -0.027(8) -0.002(7) -0.039(8)
C44 0.081(10) 0.046(7) 0.142(14) -0.021(8) -0.035(10) -0.008(7)
C9 0.092(11) 0.125(14) 0.053(8) 0.028(9) -0.031(7) -0.045(10)
C43 0.062(7) 0.061(7) 0.078(9) -0.014(6) -0.023(6) -0.024(6)
C22 0.063(8) 0.063(8) 0.119(12) -0.016(8) 0.023(8) -0.037(7)
C10 0.107(12) 0.123(14) 0.057(9) 0.000(9) -0.027(8) -0.057(11)

loop_
_atom_type_symbol
_atom_type_description
_atom_type_scat_dispersion_real
_atom_type_scat_dispersion_imag
_atom_type_scat_source
C C 0.0033 0.0016 'International Tables Vol C Tables 4.2.6.8 and 6.1.1.4'
H H 0.0000 0.0000 'International Tables Vol C Tables 4.2.6.8 and 6.1.1.4'
N N 0.0061 0.0033 'International Tables Vol C Tables 4.2.6.8 and 6.1.1.4'
O O 0.0106 0.0060 'International Tables Vol C Tables 4.2.6.8 and 6.1.1.4'
Cl Cl 0.1484 0.1585 'International Tables Vol C Tables 4.2.6.8 and 6.1.1.4'
Ru Ru -1.2594 0.8363 'International Tables Vol C Tables 4.2.6.8 and 6.1.1.4'

loop_
_geom_angle_atom_site_label_1
_geom_angle_atom_site_label_2
_geom_angle_atom_site_label_3
_geom_angle
C1 Ru1 N1 75.5(4)
C1 Ru1 C16 124.6(4)
N1 Ru1 C16 93.7(4)
C1 Ru1 C17 95.2(4)
N1 Ru1 C17 111.2(4)
C16 Ru1 C17 38.1(4)
C1 Ru1 C18 91.8(4)
N1 Ru1 C18 146.0(4)
C16 Ru1 C18 67.4(4)
C17 Ru1 C18 37.5(4)
C1 Ru1 C19 115.2(4)
N1 Ru1 C19 169.0(4)
C16 Ru1 C19 78.3(4)
C17 Ru1 C19 66.9(4)
C18 Ru1 C19 36.7(4)
C1 Ru1 C15 160.0(4)
N1 Ru1 C15 105.2(4)
C16 Ru1 C15 35.9(4)
C17 Ru1 C15 65.7(4)
C18 Ru1 C15 76.5(4)
C19 Ru1 C15 63.9(4)
C1 Ru1 C14 150.4(4)
N1 Ru1 C14 133.9(4)
C16 Ru1 C14 65.2(4)
C17 Ru1 C14 77.7(4)
C18 Ru1 C14 65.0(4)
C19 Ru1 C14 35.6(4)
C15 Ru1 C14 35.2(4)
C1 Ru1 Cl1 88.5(3)
N1 Ru1 Cl1 86.9(2)
C16 Ru1 Cl1 146.0(3)
C17 Ru1 Cl1 161.8(3)
C18 Ru1 Cl1 124.7(3)
C19 Ru1 Cl1 95.5(3)
C15 Ru1 Cl1 111.4(3)
C14 Ru1 Cl1 90.3(3)
C23 Ru2 N3 76.5(3)
C23 Ru2 C38 123.1(4)
N3 Ru2 C38 94.1(3)
C23 Ru2 C39 95.2(4)
N3 Ru2 C39 113.6(3)
C38 Ru2 C39 37.5(4)
C23 Ru2 C40 93.7(4)
N3 Ru2 C40 149.3(3)
C38 Ru2 C40 66.7(4)
C39 Ru2 C40 37.4(3)
C23 Ru2 C41 118.5(4)
N3 Ru2 C41 165.0(4)
C38 Ru2 C41 77.8(4)
C39 Ru2 C41 67.2(4)
C40 Ru2 C41 37.3(4)
C23 Ru2 C37 160.4(4)
N3 Ru2 C37 102.2(4)
C38 Ru2 C37 37.3(4)
C39 Ru2 C37 67.0(4)
C40 Ru2 C37 77.4(4)
C41 Ru2 C37 63.7(4)
C23 Ru2 C36 154.4(4)
N3 Ru2 C36 128.8(4)
C38 Ru2 C36 64.9(4)
C39 Ru2 C36 78.4(4)
C40 Ru2 C36 66.2(4)
C41 Ru2 C36 36.2(4)
C37 Ru2 C36 34.0(4)
C23 Ru2 Cl2 86.3(3)
N3 Ru2 Cl2 88.1(2)
C38 Ru2 Cl2 150.2(3)
C39 Ru2 Cl2 158.1(3)
C40 Ru2 Cl2 120.7(3)
C41 Ru2 Cl2 92.8(3)
C37 Ru2 Cl2 113.3(3)
C36 Ru2 Cl2 90.8(3)
C20 C21 H21A 109.5
C20 C21 H21B 109.5
H21A C21 H21B 109.5
C20 C21 H21C 109.5
H21A C21 H21C 109.5
H21B C21 H21C 109.5
N1 N2 C6 110.5(8)
N4 N3 C29 113.8(7)
N4 N3 Ru2 120.9(6)
C29 N3 Ru2 125.4(6)
C14 C13 H13A 109.5
C14 C13 H13B 109.5
H13A C13 H13B 109.5
C14 C13 H13C 109.5
H13A C13 H13C 109.5
H13B C13 H13C 109.5
N3 N4 C28 111.3(8)
N2 N1 C7 113.8(9)
N2 N1 Ru1 122.1(7)
C7 N1 Ru1 124.1(7)
C6 C1 C2 116.8(9)
C6 C1 Ru1 113.6(7)
C2 C1 Ru1 129.6(8)
C24 C23 C28 115.9(9)
C24 C23 Ru2 131.2(7)
C28 C23 Ru2 112.9(7)
C34 C29 C30 119.0(10)
C34 C29 N3 119.4(9)
C30 C29 N3 121.6(9)
C16 C17 C18 117.6(10)
C16 C17 C20 122.7(10)
C18 C17 C20 119.6(9)
C16 C17 Ru1 69.2(6)
C18 C17 Ru1 72.5(6)
C20 C17 Ru1 128.9(7)
C39 C38 C37 122.7(9)
C39 C38 Ru2 72.8(5)
C37 C38 Ru2 77.1(6)
C39 C38 H38A 118.6
C37 C38 H38A 118.6
Ru2 C38 H38A 118.6
C17 C20 C21 115.1(11)
C17 C20 C22 109.9(9)
C21 C20 C22 110.1(11)
C17 C20 H20A 107.1
C21 C20 H20A 107.1
C22 C20 H20A 107.1
N4 C28 C27 118.7(9)
N4 C28 C23 118.4(9)
C27 C28 C23 122.9(9)
C33 C34 C29 119.1(12)
C33 C34 H34A 120.4
C29 C34 H34A 120.4
C25 C24 C23 121.8(10)
C25 C24 H24A 119.1
C23 C24 H24A 119.1
C39 C40 C41 119.5(9)
C39 C40 Ru2 71.1(5)
C41 C40 Ru2 71.7(5)
C39 C40 H40A 119.8
C41 C40 H40A 119.8
Ru2 C40 H40A 119.8
C37 C36 C41 118.9(9)
C37 C36 C35 120.6(11)
C41 C36 C35 120.3(11)
C37 C36 Ru2 72.3(6)
C41 C36 Ru2 67.4(5)
C35 C36 Ru2 128.1(7)
C1 C6 C5 123.1(10)
C1 C6 N2 118.3(9)
C5 C6 N2 118.5(10)
C3 C2 C1 121.0(11)
C3 C2 H2A 119.5
C1 C2 H2A 119.5
C38 C39 C40 117.1(9)
C38 C39 C42 123.3(9)
C40 C39 C42 119.6(9)
C38 C39 Ru2 69.7(5)
C40 C39 Ru2 71.5(5)
C42 C39 Ru2 129.6(7)
C2 C3 C4 120.9(11)
C2 C3 H3A 119.5
C4 C3 H3A 119.5
C24 C25 C26 121.2(10)
C24 C25 H25A 119.4
C26 C25 H25A 119.4
C34 C33 C32 124.5(14)
C34 C33 H33A 117.8
C32 C33 H33A 117.8
C44 C42 C39 114.7(10)
C44 C42 C43 109.1(10)
C39 C42 C43 108.6(9)
C44 C42 H42A 108.1
C39 C42 H42A 108.1
C43 C42 H42A 108.1
C32 C31 C30 121.1(12)
C32 C31 H31A 119.5
C30 C31 H31A 119.5
C16 C15 C14 119.1(10)
C16 C15 Ru1 64.5(5)
C14 C15 Ru1 72.5(6)
C16 C15 H15A 119.0
C14 C15 H15A 119.0
Ru1 C15 H15A 119.0
C26 C27 C28 118.5(10)
C26 C27 H27A 120.7
C28 C27 H27A 120.7
C36 C35 H35A 109.5
C36 C35 H35B 109.5
H35A C35 H35B 109.5
C36 C35 H35C 109.5
H35A C35 H35C 109.5
H35B C35 H35C 109.5
C8 C7 C12 120.3(11)
C8 C7 N1 120.5(11)
C12 C7 N1 119.2(10)
C4 C5 C6 118.4(11)
C4 C5 H5A 120.8
C6 C5 H5A 120.8
C27 C26 C25 119.6(10)
C27 C26 H26A 120.2
C25 C26 H26A 120.2
C11 C12 C7 119.7(12)
C11 C12 H12A 120.1
C7 C12 H12A 120.1
C40 C41 C36 122.1(9)
C40 C41 Ru2 71.0(5)
C36 C41 Ru2 76.3(6)
C40 C41 H41A 118.7
C36 C41 H41A 118.7
Ru2 C41 H41A 118.7
C31 C30 C29 118.9(11)
C31 C30 H30A 120.5
C29 C30 H30A 120.5
C14 C19 C18 121.8(10)
C14 C19 Ru1 76.2(6)
C18 C19 Ru1 71.0(5)
C14 C19 H19A 118.9
C18 C19 H19A 118.9
Ru1 C19 H19A 118.9
C36 C37 C38 119.3(10)
C36 C37 Ru2 73.7(6)
C38 C37 Ru2 65.6(5)
C36 C37 H37A 119.3
C38 C37 H37A 119.3
Ru2 C37 H37A 119.3
C19 C14 C15 118.7(9)
C19 C14 C13 119.8(12)
C15 C14 C13 121.4(12)
C19 C14 Ru1 68.3(5)
C15 C14 Ru1 72.2(6)
C13 C14 Ru1 128.8(7)
C31 C32 C33 117.2(12)
C31 C32 H32A 121.4
C33 C32 H32A 121.4
C15 C16 C17 122.2(10)
C15 C16 Ru1 79.6(6)
C17 C16 Ru1 72.8(6)
C15 C16 H16A 118.9
C17 C16 H16A 118.9
Ru1 C16 H16A 118.9
C5 C4 C3 119.7(11)
C5 C4 H4A 120.1
C3 C4 H4A 120.1
C19 C18 C17 119.5(10)
C19 C18 Ru1 72.3(6)
C17 C18 Ru1 70.0(6)
C19 C18 H18A 119.7
C17 C18 H18A 119.7
Ru1 C18 H18A 119.7
C9 C8 C7 119.3(14)
C9 C8 H8A 120.4
C7 C8 H8A 120.4
C10 C11 C12 118.6(14)
C10 C11 H11A 120.7
C12 C11 H11A 120.7
C42 C44 H44A 109.5
C42 C44 H44B 109.5
H44A C44 H44B 109.5
C42 C44 H44C 109.5
H44A C44 H44C 109.5
H44B C44 H44C 109.5
C10 C9 C8 119.0(14)
C10 C9 H9A 120.5
C8 C9 H9A 120.5
C42 C43 H43A 109.5
C42 C43 H43B 109.5
H43A C43 H43B 109.5
C42 C43 H43C 109.5
H43A C43 H43C 109.5
H43B C43 H43C 109.5
C20 C22 H22A 109.5
C20 C22 H22B 109.5
H22A C22 H22B 109.5
C20 C22 H22C 109.5
H22A C22 H22C 109.5
H22B C22 H22C 109.5
C11 C10 C9 123.0(13)
C11 C10 H10A 118.5
C9 C10 H10A 118.5

loop_
_geom_bond_atom_site_label_1
_geom_bond_atom_site_label_2
_geom_bond_distance
Ru1 C1 2.032(9)
Ru1 N1 2.049(8)
Ru1 C16 2.135(10)
Ru1 C17 2.181(10)
Ru1 C18 2.213(10)
Ru1 C19 2.229(9)
Ru1 C15 2.326(9)
Ru1 C14 2.330(9)
Ru1 Cl1 2.409(3)
Ru2 C23 2.020(10)
Ru2 N3 2.048(7)
Ru2 C38 2.157(9)
Ru2 C39 2.197(9)
Ru2 C40 2.204(9)
Ru2 C41 2.212(9)
Ru2 C37 2.309(10)
Ru2 C36 2.327(9)
Ru2 Cl2 2.397(3)
C21 C20 1.524(18)
C21 H21A 0.9600
C21 H21B 0.9600
C21 H21C 0.9600
N2 N1 1.264(11)
N2 C6 1.404(13)
N3 N4 1.291(10)
N3 C29 1.415(12)
C13 C14 1.510(15)
C13 H13A 0.9600
C13 H13B 0.9600
C13 H13C 0.9600
N4 C28 1.376(12)
N1 C7 1.428(12)
C1 C6 1.376(14)
C1 C2 1.385(14)
C23 C24 1.382(13)
C23 C28 1.414(13)
C29 C34 1.395(14)
C29 C30 1.396(13)
C17 C16 1.408(14)
C17 C18 1.414(14)
C17 C20 1.507(14)
C38 C39 1.401(14)
C38 C37 1.436(15)
C38 H38A 0.9800
C20 C22 1.529(16)
C20 H20A 0.9800
C28 C27 1.398(14)
C34 C33 1.301(16)
C34 H34A 0.9300
C24 C25 1.370(15)
C24 H24A 0.9300
C40 C39 1.411(13)
C40 C41 1.414(14)
C40 H40A 0.9800
C36 C37 1.357(15)
C36 C41 1.416(15)
C36 C35 1.513(14)
C6 C5 1.396(14)
C2 C3 1.377(15)
C2 H2A 0.9300
C39 C42 1.512(14)
C3 C4 1.379(18)
C3 H3A 0.9300
C25 C26 1.391(16)
C25 H25A 0.9300
C33 C32 1.376(17)
C33 H33A 0.9300
C42 C44 1.510(17)
C42 C43 1.529(15)
C42 H42A 0.9800
C31 C32 1.366(19)
C31 C30 1.378(17)
C31 H31A 0.9300
C15 C16 1.386(15)
C15 C14 1.409(16)
C15 H15A 0.9800
C27 C26 1.370(16)
C27 H27A 0.9300
C35 H35A 0.9600
C35 H35B 0.9600
C35 H35C 0.9600
C7 C8 1.396(16)
C7 C12 1.398(16)
C5 C4 1.369(17)
C5 H5A 0.9300
C26 H26A 0.9300
C12 C11 1.385(16)
C12 H12A 0.9300
C41 H41A 0.9800
C30 H30A 0.9300
C19 C14 1.395(16)
C19 C18 1.400(14)
C19 H19A 0.9800
C37 H37A 0.9800
C32 H32A 0.9300
C16 H16A 0.9800
C4 H4A 0.9300
C18 H18A 0.9800
C8 C9 1.387(18)
C8 H8A 0.9300
C11 C10 1.37(2)
C11 H11A 0.9300
C44 H44A 0.9600
C44 H44B 0.9600
C44 H44C 0.9600
C9 C10 1.37(2)
C9 H9A 0.9300
C43 H43A 0.9600
C43 H43B 0.9600
C43 H43C 0.9600
C22 H22A 0.9600
C22 H22B 0.9600
C22 H22C 0.9600
C10 H10A 0.9300

loop_
_geom_torsion_atom_site_label_1
_geom_torsion_atom_site_label_2
_geom_torsion_atom_site_label_3
_geom_torsion_atom_site_label_4
_geom_torsion
C23 Ru2 N3 N4 -1.7(7)
C38 Ru2 N3 N4 121.4(7)
C39 Ru2 N3 N4 88.2(7)
C40 Ru2 N3 N4 72.4(10)
C41 Ru2 N3 N4 177.9(11)
C37 Ru2 N3 N4 158.2(7)
C36 Ru2 N3 N4 -177.8(7)
Cl2 Ru2 N3 N4 -88.3(7)
C23 Ru2 N3 C29 -179.5(8)
C38 Ru2 N3 C29 -56.4(8)
C39 Ru2 N3 C29 -89.7(8)
C40 Ru2 N3 C29 -105.5(9)
C41 Ru2 N3 C29 0.0(18)
C37 Ru2 N3 C29 -19.6(8)
C36 Ru2 N3 C29 4.3(9)
Cl2 Ru2 N3 C29 93.8(7)
C29 N3 N4 C28 179.5(8)
Ru2 N3 N4 C28 1.4(11)
C6 N2 N1 C7 -178.6(8)
C6 N2 N1 Ru1 -1.7(11)
C1 Ru1 N1 N2 2.0(8)
C16 Ru1 N1 N2 -122.8(8)
C17 Ru1 N1 N2 -88.0(8)
C18 Ru1 N1 N2 -69.1(10)
C19 Ru1 N1 N2 -165.9(17)
C15 Ru1 N1 N2 -157.3(8)
C14 Ru1 N1 N2 178.7(7)
Cl1 Ru1 N1 N2 91.3(8)
C1 Ru1 N1 C7 178.7(8)
C16 Ru1 N1 C7 53.8(8)
C17 Ru1 N1 C7 88.6(8)
C18 Ru1 N1 C7 107.5(9)
C19 Ru1 N1 C7 11(2)
C15 Ru1 N1 C7 19.3(8)
C14 Ru1 N1 C7 -4.7(10)
Cl1 Ru1 N1 C7 -92.1(7)
N1 Ru1 C1 C6 -1.7(7)
C16 Ru1 C1 C6 82.7(8)
C17 Ru1 C1 C6 108.9(8)
C18 Ru1 C1 C6 146.3(8)
C19 Ru1 C1 C6 175.7(7)
C15 Ru1 C1 C6 92.9(14)
C14 Ru1 C1 C6 -176.9(7)
Cl1 Ru1 C1 C6 -89.0(7)
N1 Ru1 C1 C2 178.8(10)
C16 Ru1 C1 C2 -96.7(10)
C17 Ru1 C1 C2 -70.5(10)
C18 Ru1 C1 C2 -33.1(10)
C19 Ru1 C1 C2 -3.7(11)
C15 Ru1 C1 C2 -86.5(15)
C14 Ru1 C1 C2 3.7(14)
Cl1 Ru1 C1 C2 91.6(10)
N3 Ru2 C23 C24 -177.8(10)
C38 Ru2 C23 C24 96.1(10)
C39 Ru2 C23 C24 69.1(10)
C40 Ru2 C23 C24 31.7(10)
C41 Ru2 C23 C24 2.3(11)
C37 Ru2 C23 C24 93.5(14)
C36 Ru2 C23 C24 -4.8(15)
Cl2 Ru2 C23 C24 -88.9(9)
N3 Ru2 C23 C28 1.4(7)
C38 Ru2 C23 C28 -84.6(8)
C39 Ru2 C23 C28 -111.6(7)
C40 Ru2 C23 C28 -149.1(7)
C41 Ru2 C23 C28 -178.4(7)
C37 Ru2 C23 C28 -87.2(13)
C36 Ru2 C23 C28 174.5(7)
Cl2 Ru2 C23 C28 90.4(7)
N4 N3 C29 C34 139.8(9)
Ru2 N3 C29 C34 -42.2(12)
N4 N3 C29 C30 -39.9(13)
Ru2 N3 C29 C30 138.1(8)
C1 Ru1 C17 C16 -143.9(7)
N1 Ru1 C17 C16 -67.5(7)
C18 Ru1 C17 C16 129.8(9)
C19 Ru1 C17 C16 100.8(7)
C15 Ru1 C17 C16 30.2(6)
C14 Ru1 C17 C16 65.2(7)
Cl1 Ru1 C17 C16 114.9(9)
C1 Ru1 C17 C18 86.2(6)
N1 Ru1 C17 C18 162.7(6)
C16 Ru1 C17 C18 -129.8(9)
C19 Ru1 C17 C18 -29.0(6)
C15 Ru1 C17 C18 -99.7(7)
C14 Ru1 C17 C18 -64.7(6)
Cl1 Ru1 C17 C18 -14.9(12)
C1 Ru1 C17 C20 -28.1(10)
N1 Ru1 C17 C20 48.4(10)
C16 Ru1 C17 C20 115.9(13)
C18 Ru1 C17 C20 -114.3(12)
C19 Ru1 C17 C20 -143.3(11)
C15 Ru1 C17 C20 146.0(11)
C14 Ru1 C17 C20 -179.0(11)
Cl1 Ru1 C17 C20 -129.2(10)
C23 Ru2 C38 C39 -47.9(7)
N3 Ru2 C38 C39 -124.4(6)
C40 Ru2 C38 C39 30.7(6)
C41 Ru2 C38 C39 68.3(6)
C37 Ru2 C38 C39 130.6(9)
C36 Ru2 C38 C39 104.2(6)
Cl2 Ru2 C38 C39 142.3(5)
C23 Ru2 C38 C37 -178.6(6)
N3 Ru2 C38 C37 104.9(6)
C39 Ru2 C38 C37 -130.6(9)
C40 Ru2 C38 C37 -99.9(7)
C41 Ru2 C38 C37 -62.3(6)
C36 Ru2 C38 C37 -26.4(6)
Cl2 Ru2 C38 C37 11.6(9)
C16 C17 C20 C21 37.5(15)
C18 C17 C20 C21 -141.8(11)
Ru1 C17 C20 C21 -51.1(15)
C16 C17 C20 C22 -87.5(14)
C18 C17 C20 C22 93.2(13)
Ru1 C17 C20 C22 -176.0(9)
N3 N4 C28 C27 178.4(9)
N3 N4 C28 C23 0.0(13)
C24 C23 C28 N4 178.1(9)
Ru2 C23 C28 N4 -1.3(12)
C24 C23 C28 C27 -0.3(15)
Ru2 C23 C28 C27 -179.7(9)
C30 C29 C34 C33 3.0(16)
N3 C29 C34 C33 -176.8(10)
C28 C23 C24 C25 1.5(15)
Ru2 C23 C24 C25 -179.3(8)
C23 Ru2 C40 C39 93.8(6)
N3 Ru2 C40 C39 24.3(10)
C38 Ru2 C40 C39 -30.8(6)
C41 Ru2 C40 C39 -131.4(9)
C37 Ru2 C40 C39 -68.5(6)
C36 Ru2 C40 C39 -102.5(6)
Cl2 Ru2 C40 C39 -178.3(5)
C23 Ru2 C40 C41 -134.8(6)
N3 Ru2 C40 C41 155.7(6)
C38 Ru2 C40 C41 100.6(7)
C39 Ru2 C40 C41 131.4(9)
C37 Ru2 C40 C41 62.9(6)
C36 Ru2 C40 C41 29.0(6)
Cl2 Ru2 C40 C41 -46.9(7)
C23 Ru2 C36 C37 143.6(8)
N3 Ru2 C36 C37 -45.1(8)
C38 Ru2 C36 C37 28.8(6)
C39 Ru2 C36 C37 65.9(6)
C40 Ru2 C36 C37 103.2(7)
C41 Ru2 C36 C37 133.0(9)
Cl2 Ru2 C36 C37 -133.3(6)
C23 Ru2 C36 C41 10.6(12)
N3 Ru2 C36 C41 -178.1(5)
C38 Ru2 C36 C41 -104.1(7)
C39 Ru2 C36 C41 -67.1(6)
C40 Ru2 C36 C41 -29.8(6)
C37 Ru2 C36 C41 -133.0(9)
Cl2 Ru2 C36 C41 93.7(6)
C23 Ru2 C36 C35 -101.1(13)
N3 Ru2 C36 C35 70.2(12)
C38 Ru2 C36 C35 144.2(12)
C39 Ru2 C36 C35 -178.7(12)
C40 Ru2 C36 C35 -141.5(12)
C41 Ru2 C36 C35 -111.7(14)
C37 Ru2 C36 C35 115.4(14)
Cl2 Ru2 C36 C35 -18.0(11)
C2 C1 C6 C5 3.5(16)
Ru1 C1 C6 C5 -176.0(9)
C2 C1 C6 N2 -178.9(9)
Ru1 C1 C6 N2 1.6(12)
N1 N2 C6 C1 0.0(13)
N1 N2 C6 C5 177.7(10)
C6 C1 C2 C3 -4.2(16)
Ru1 C1 C2 C3 175.1(8)
C37 C38 C39 C40 6.2(14)
Ru2 C38 C39 C40 -55.3(7)
C37 C38 C39 C42 -173.7(9)
Ru2 C38 C39 C42 124.8(9)
C37 C38 C39 Ru2 61.5(8)
C41 C40 C39 C38 -0.4(13)
Ru2 C40 C39 C38 54.4(7)
C41 C40 C39 C42 179.5(9)
Ru2 C40 C39 C42 -125.7(8)
C41 C40 C39 Ru2 -54.8(8)
C23 Ru2 C39 C38 141.3(6)
N3 Ru2 C39 C38 63.8(6)
C40 Ru2 C39 C38 -129.5(9)
C41 Ru2 C39 C38 -99.9(7)
C37 Ru2 C39 C38 -30.0(6)
C36 Ru2 C39 C38 -63.7(6)
Cl2 Ru2 C39 C38 -125.5(7)
C23 Ru2 C39 C40 -89.2(6)
N3 Ru2 C39 C40 -166.7(5)
C38 Ru2 C39 C40 129.5(9)
C41 Ru2 C39 C40 29.6(6)
C37 Ru2 C39 C40 99.5(7)
C36 Ru2 C39 C40 65.8(6)
Cl2 Ru2 C39 C40 4.0(11)
C23 Ru2 C39 C42 24.3(10)
N3 Ru2 C39 C42 -53.2(10)
C38 Ru2 C39 C42 -117.0(12)
C40 Ru2 C39 C42 113.5(12)
C41 Ru2 C39 C42 143.1(10)
C37 Ru2 C39 C42 -147.0(10)
C36 Ru2 C39 C42 179.3(10)
Cl2 Ru2 C39 C42 117.5(9)
C1 C2 C3 C4 3.8(18)
C23 C24 C25 C26 -1.8(18)
C29 C34 C33 C32 -0.4(19)
C38 C39 C42 C44 -36.1(15)
C40 C39 C42 C44 144.0(11)
Ru2 C39 C42 C44 54.2(14)
C38 C39 C42 C43 86.2(12)
C40 C39 C42 C43 -93.7(11)
Ru2 C39 C42 C43 176.5(8)
C1 Ru1 C15 C16 -14.5(15)
N1 Ru1 C15 C16 74.9(7)
C17 Ru1 C15 C16 -31.9(6)
C18 Ru1 C15 C16 -70.1(7)
C19 Ru1 C15 C16 -106.9(7)
C14 Ru1 C15 C16 -135.6(10)
Cl1 Ru1 C15 C16 167.6(6)
C1 Ru1 C15 C14 121.1(12)
N1 Ru1 C15 C14 -149.5(6)
C16 Ru1 C15 C14 135.6(10)
C17 Ru1 C15 C14 103.7(7)
C18 Ru1 C15 C14 65.5(6)
C19 Ru1 C15 C14 28.7(6)
Cl1 Ru1 C15 C14 -56.8(6)
N4 C28 C27 C26 -179.0(11)
C23 C28 C27 C26 -0.6(18)
N2 N1 C7 C8 32.0(14)
Ru1 N1 C7 C8 -144.8(9)
N2 N1 C7 C12 -149.5(10)
Ru1 N1 C7 C12 33.7(13)
C1 C6 C5 C4 -2.1(18)
N2 C6 C5 C4 -179.7(11)
C28 C27 C26 C25 0.4(19)
C24 C25 C26 C27 1(2)
C8 C7 C12 C11 -0.2(17)
N1 C7 C12 C11 -178.7(10)
C39 C40 C41 C36 -4.7(14)
Ru2 C40 C41 C36 -59.3(8)
C39 C40 C41 Ru2 54.5(8)
C37 C36 C41 C40 4.1(14)
C35 C36 C41 C40 178.8(9)
Ru2 C36 C41 C40 56.8(8)
C37 C36 C41 Ru2 -52.7(9)
C35 C36 C41 Ru2 122.0(9)
C23 Ru2 C41 C40 53.7(7)
N3 Ru2 C41 C40 -125.7(13)
C38 Ru2 C41 C40 -67.5(6)
C39 Ru2 C41 C40 -29.6(6)
C37 Ru2 C41 C40 -104.3(7)
C36 Ru2 C41 C40 -131.4(9)
Cl2 Ru2 C41 C40 141.1(6)
C23 Ru2 C41 C36 -174.8(6)
N3 Ru2 C41 C36 5.7(17)
C38 Ru2 C41 C36 64.0(6)
C39 Ru2 C41 C36 101.8(7)
C40 Ru2 C41 C36 131.4(9)
C37 Ru2 C41 C36 27.2(6)
Cl2 Ru2 C41 C36 -87.5(6)
C32 C31 C30 C29 0(2)
C34 C29 C30 C31 -2.5(17)
N3 C29 C30 C31 177.2(10)
C1 Ru1 C19 C14 173.7(6)
N1 Ru1 C19 C14 -19(2)
C16 Ru1 C19 C14 -63.4(7)
C17 Ru1 C19 C14 -101.6(7)
C18 Ru1 C19 C14 -131.2(10)
C15 Ru1 C19 C14 -28.4(6)
Cl1 Ru1 C19 C14 82.8(6)
C1 Ru1 C19 C18 -55.1(7)
N1 Ru1 C19 C18 111.9(19)
C16 Ru1 C19 C18 67.8(7)
C17 Ru1 C19 C18 29.6(6)
C15 Ru1 C19 C18 102.7(7)
C14 Ru1 C19 C18 131.2(10)
Cl1 Ru1 C19 C18 -146.0(6)
C41 C36 C37 C38 1.7(14)
C35 C36 C37 C38 -173.1(9)
Ru2 C36 C37 C38 -48.8(8)
C41 C36 C37 Ru2 50.5(8)
C35 C36 C37 Ru2 -124.2(9)
C39 C38 C37 C36 -7.0(15)
Ru2 C38 C37 C36 52.5(9)
C39 C38 C37 Ru2 -59.5(8)
C23 Ru2 C37 C36 -130.3(11)
N3 Ru2 C37 C36 145.6(6)
C38 Ru2 C37 C36 -133.9(9)
C39 Ru2 C37 C36 -103.8(7)
C40 Ru2 C37 C36 -65.9(6)
C41 Ru2 C37 C36 -28.8(6)
Cl2 Ru2 C37 C36 52.4(7)
C23 Ru2 C37 C38 3.6(15)
N3 Ru2 C37 C38 -80.5(6)
C39 Ru2 C37 C38 30.1(6)
C40 Ru2 C37 C38 68.0(6)
C41 Ru2 C37 C38 105.1(7)
C36 Ru2 C37 C38 133.9(9)
Cl2 Ru2 C37 C38 -173.7(5)
C18 C19 C14 C15 -3.2(14)
Ru1 C19 C14 C15 53.6(8)
C18 C19 C14 C13 179.9(9)
Ru1 C19 C14 C13 -123.3(9)
C18 C19 C14 Ru1 -56.9(8)
C16 C15 C14 C19 -5.5(14)
Ru1 C15 C14 C19 -51.8(8)
C16 C15 C14 C13 171.3(9)
Ru1 C15 C14 C13 125.1(9)
C16 C15 C14 Ru1 46.3(8)
C1 Ru1 C14 C19 -11.6(11)
N1 Ru1 C14 C19 175.0(6)
C16 Ru1 C14 C19 105.3(7)
C17 Ru1 C14 C19 67.2(7)
C18 Ru1 C14 C19 29.8(6)
C15 Ru1 C14 C19 132.1(9)
Cl1 Ru1 C14 C19 -99.0(6)
C1 Ru1 C14 C15 -143.7(8)
N1 Ru1 C14 C15 42.8(8)
C16 Ru1 C14 C15 -26.9(6)
C17 Ru1 C14 C15 -64.9(6)
C18 Ru1 C14 C15 -102.4(7)
C19 Ru1 C14 C15 -132.1(9)
Cl1 Ru1 C14 C15 128.8(6)
C1 Ru1 C14 C13 99.9(14)
N1 Ru1 C14 C13 -73.5(14)
C16 Ru1 C14 C13 -143.2(15)
C17 Ru1 C14 C13 178.7(14)
C18 Ru1 C14 C13 141.3(14)
C19 Ru1 C14 C13 111.5(16)
C15 Ru1 C14 C13 -116.4(16)
Cl1 Ru1 C14 C13 12.5(13)
C30 C31 C32 C33 3(2)
C34 C33 C32 C31 -3(2)
C14 C15 C16 C17 12.1(15)
Ru1 C15 C16 C17 61.8(9)
C14 C15 C16 Ru1 -49.8(9)
C18 C17 C16 C15 -9.5(15)
C20 C17 C16 C15 171.2(10)
Ru1 C17 C16 C15 -65.2(9)
C18 C17 C16 Ru1 55.7(8)
C20 C17 C16 Ru1 -123.6(10)
C1 Ru1 C16 C15 174.1(6)
N1 Ru1 C16 C15 -111.0(7)
C17 Ru1 C16 C15 128.6(10)
C18 Ru1 C16 C15 98.2(7)
C19 Ru1 C16 C15 61.4(7)
C14 Ru1 C16 C15 26.4(6)
Cl1 Ru1 C16 C15 -21.0(10)
C1 Ru1 C16 C17 45.4(8)
N1 Ru1 C16 C17 120.4(6)
C18 Ru1 C16 C17 -30.4(6)
C19 Ru1 C16 C17 -67.3(7)
C15 Ru1 C16 C17 -128.6(10)
C14 Ru1 C16 C17 -102.2(7)
Cl1 Ru1 C16 C17 -149.6(5)
C6 C5 C4 C3 1.4(19)
C2 C3 C4 C5 -2.2(19)
C14 C19 C18 C17 5.7(14)
Ru1 C19 C18 C17 -53.6(8)
C14 C19 C18 Ru1 59.3(9)
C16 C17 C18 C19 0.5(14)
C20 C17 C18 C19 179.9(9)
Ru1 C17 C18 C19 54.7(8)
C16 C17 C18 Ru1 -54.1(8)
C20 C17 C18 Ru1 125.3(9)
C1 Ru1 C18 C19 132.1(7)
N1 Ru1 C18 C19 -161.5(7)
C16 Ru1 C18 C19 -100.9(7)
C17 Ru1 C18 C19 -131.8(9)
C15 Ru1 C18 C19 -64.3(7)
C14 Ru1 C18 C19 -28.9(6)
Cl1 Ru1 C18 C19 42.6(7)
C1 Ru1 C18 C17 -96.2(6)
N1 Ru1 C18 C17 -29.7(9)
C16 Ru1 C18 C17 30.8(6)
C19 Ru1 C18 C17 131.8(9)
C15 Ru1 C18 C17 67.5(6)
C14 Ru1 C18 C17 102.9(7)
Cl1 Ru1 C18 C17 174.4(5)
C12 C7 C8 C9 0.6(19)
N1 C7 C8 C9 179.1(11)
C7 C12 C11 C10 0.8(19)
C7 C8 C9 C10 -2(2)
C12 C11 C10 C9 -2(2)
C8 C9 C10 C11 2(3)
